data_1537195
loop_
_publ_author_name
'Zuercher, F.'
'Hoffmann, S.'
'Nesper, R.'
'Faessler, T.F.'

_publ_section_title
;
 Novel arachno-type (X5)6- Zintl anions in Sr3 Sr5, Ba3 Sr5, and Ba3 Pb5
 and charge influence on Zintl clusters.
;
_journal_name_full 'Zeitschrift fuer Anorganische und Allgemeine Chemie'
_journal_page_first 2211
_journal_page_last 2219
_journal_volume 627
_journal_year 2001
_chemical_formula_sum 'Ba3 Ge2.82 Sn2.18'
_space_group_IT_number 63
_symmetry_space_group_name_Hall '-C 2c 2'
_symmetry_space_group_name_H-M 'C m c m'
_cell_angle_alpha 90
_cell_angle_beta 90
_cell_angle_gamma 90
_cell_formula_units_Z 4
_cell_length_a 10.652
_cell_length_b 8.743
_cell_length_c 10.761
_cell_volume 1002.177
_citation_journal_id_ASTM ZAACAB
_cod_data_source_file Zuercher_ZAACAB_2001_296.cif
_cod_data_source_block Ba3Ge2.82Sn2.18
_cod_database_code 1537195

loop_
_symmetry_equiv_pos_as_xyz
x,y,z
-x,-y,z+1/2
x,-y,-z
-x,y,-z+1/2
-x,-y,-z
x,y,-z-1/2
-x,y,z
x,-y,z-1/2
x+1/2,y+1/2,z
-x+1/2,-y+1/2,z+1/2
x+1/2,-y+1/2,-z
-x+1/2,y+1/2,-z+1/2
-x+1/2,-y+1/2,-z
x+1/2,y+1/2,-z-1/2
-x+1/2,y+1/2,z
x+1/2,-y+1/2,z-1/2

loop_
_atom_site_label
_atom_site_type_symbol
_atom_site_fract_x
_atom_site_fract_y
_atom_site_fract_z
_atom_site_occupancy
_atom_site_U_iso_or_equiv
Ba2 Ba 0.70456 0 0 1 0.0
Sn2 Sn 0.81558 0.78582 0.25 0.472 0.0
Ge1 Ge 0 0.56208 0.25 0.781 0.0
Sn1 Sn 0 0.56208 0.25 0.219 0.0
Sn3 Sn 0 0.19145 0.56374 0.51 0.0
Ge3 Ge 0 0.19145 0.56374 0.49 0.0
Ge2 Ge 0.81558 0.78582 0.25 0.528 0.0
Ba1 Ba 0 0.15627 0.25 1 0.0
